data_4029291
loop_
_publ_author_name
'Fa, Shi-Xin'
'Wang, Li-Xia'
'Wang, De-Xian'
'Zhao, Liang'
'Wang, Mei-Xiang'

_publ_section_title
;
 Synthesis, Structure, and Fullerene-Complexing Property of
 Azacalix[6]aromatics.
;
_journal_issue 8
_journal_name_full 'The Journal of organic chemistry'
_journal_page_first 3559
_journal_page_last 3571
_journal_paper_doi 10.1021/jo5003714
_journal_volume 79
_journal_year 2014
_chemical_formula_moiety 'C36 H42 N18'
_chemical_formula_sum 'C36 H42 N18'
_chemical_formula_weight 726.88
_chemical_name_systematic
; 
 ? 
;
_space_group_IT_number 14
_symmetry_cell_setting monoclinic
_symmetry_space_group_name_Hall '-P 2yn'
_symmetry_space_group_name_H-M 'P 1 21/n 1'
_atom_sites_solution_hydrogens geom
_atom_sites_solution_primary direct
_atom_sites_solution_secondary difmap
_audit_creation_method SHELXL-97
_cell_angle_alpha 90.00
_cell_angle_beta 105.315(3)
_cell_angle_gamma 90.00
_cell_formula_units_Z 4
_cell_length_a 11.0322(8)
_cell_length_b 16.8447(10)
_cell_length_c 19.9205(13)
_cell_measurement_reflns_used 678
_cell_measurement_temperature 173(2)
_cell_measurement_theta_max 27.48
_cell_measurement_theta_min 2.17
_cell_volume 3570.4(4)
_computing_cell_refinement 'CrystalClear (Rigaku Inc., 2007)'
_computing_data_collection 'CrystalClear (Rigaku Inc., 2007)'
_computing_data_reduction 'CrystalClear (Rigaku Inc., 2007)'
_computing_molecular_graphics 'XP in Siemens SHELXTL (Sheldrick, 1994)'
_computing_publication_material 'SHELX97 (Sheldrick, 1997)'
_computing_structure_refinement 'SHELXL-97 (Sheldrick, 1997)'
_computing_structure_solution 'SHELXS-97 (Sheldrick, 1990)'
_diffrn_ambient_temperature 173(2)
_diffrn_measured_fraction_theta_full 0.996
_diffrn_measured_fraction_theta_max 0.996
_diffrn_measurement_device_type 'Saturn724+ CCD'
_diffrn_measurement_method '\w scans at fixed \c = 45\%'
_diffrn_radiation_monochromator graphite
_diffrn_radiation_source 'sealed tube'
_diffrn_radiation_type MoK\a
_diffrn_radiation_wavelength 0.71073
_diffrn_reflns_av_R_equivalents 0.0406
_diffrn_reflns_av_sigmaI/netI 0.0348
_diffrn_reflns_limit_h_max 14
_diffrn_reflns_limit_h_min -14
_diffrn_reflns_limit_k_max 21
_diffrn_reflns_limit_k_min -20
_diffrn_reflns_limit_l_max 25
_diffrn_reflns_limit_l_min -20
_diffrn_reflns_number 28644
_diffrn_reflns_theta_full 27.48
_diffrn_reflns_theta_max 27.48
_diffrn_reflns_theta_min 2.42
_exptl_absorpt_coefficient_mu 0.089
_exptl_absorpt_correction_T_max 0.9807
_exptl_absorpt_correction_T_min 0.9511
_exptl_absorpt_correction_type numerical
_exptl_absorpt_process_details 'CrystalClear (Rigaku Inc., 2007)'
_exptl_crystal_colour colorless
_exptl_crystal_density_diffrn 1.352
_exptl_crystal_density_method 'not measured'
_exptl_crystal_description prism
_exptl_crystal_F_000 1536
_exptl_crystal_size_max 0.57
_exptl_crystal_size_mid 0.34
_exptl_crystal_size_min 0.22
_refine_diff_density_max 0.226
_refine_diff_density_min -0.200
_refine_diff_density_rms 0.045
_refine_ls_extinction_method none
_refine_ls_goodness_of_fit_ref 1.261
_refine_ls_hydrogen_treatment constr
_refine_ls_matrix_type full
_refine_ls_number_parameters 551
_refine_ls_number_reflns 8141
_refine_ls_number_restraints 112
_refine_ls_restrained_S_all 1.253
_refine_ls_R_factor_all 0.0729
_refine_ls_R_factor_gt 0.0677
_refine_ls_shift/su_max 0.000
_refine_ls_shift/su_mean 0.000
_refine_ls_structure_factor_coef Fsqd
_refine_ls_weighting_details 'calc w=1/[\s^2^(Fo^2^)+(0.0481P)^2^+1.6335P] where P=(Fo^2^+2Fc^2^)/3'
_refine_ls_weighting_scheme calc
_refine_ls_wR_factor_gt 0.1511
_refine_ls_wR_factor_ref 0.1540
_reflns_number_gt 7688
_reflns_number_total 8141
_reflns_threshold_expression >2sigma(I)
_cod_data_source_file jo5003714_si_012.cif
_cod_data_source_block sa803
_cod_depositor_comments
;Adding full bibliography for
 ./tmp-cod-update-bibliographies-12971/cifs/4029291.cif.
;
_cod_original_sg_symbol_H-M P2(1)/n
_cod_database_code 4029291

loop_
_symmetry_equiv_pos_as_xyz
'x, y, z'
'-x+1/2, y+1/2, -z+1/2'
'-x, -y, -z'
'x-1/2, -y-1/2, z-1/2'

loop_
_atom_site_label
_atom_site_type_symbol
_atom_site_fract_x
_atom_site_fract_y
_atom_site_fract_z
_atom_site_U_iso_or_equiv
_atom_site_adp_type
_atom_site_occupancy
_atom_site_symmetry_multiplicity
_atom_site_calc_flag
_atom_site_refinement_flags
_atom_site_disorder_assembly
_atom_site_disorder_group
N1 N 0.34998(16) 0.36571(10) 0.08533(9) 0.0315(4) Uani 1 1 d . . .
N2 N 0.44351(17) 0.39686(10) -0.00680(9) 0.0333(4) Uani 1 1 d . . .
N3 N 0.65508(17) 0.42046(10) 0.01074(8) 0.0319(4) Uani 1 1 d . . .
N4 N 0.87046(18) 0.40479(11) 0.02758(10) 0.0380(4) Uani 1 1 d . . .
N5 N 1.02113(17) 0.47549(11) 0.11577(10) 0.0372(4) Uani 1 1 d . . .
N6 N 0.96459(15) 0.56718(10) 0.18813(8) 0.0301(4) Uani 1 1 d . . .
N7 N 0.71872(16) 0.73624(10) 0.22666(9) 0.0326(4) Uani 1 1 d . . .
N8 N 0.80711(16) 0.66335(10) 0.14757(8) 0.0319(4) Uani 1 1 d . . .
N9 N 0.77915(15) 0.71218(10) 0.34575(8) 0.0288(4) Uani 1 1 d . . .
N10 N 0.98943(16) 0.69912(10) 0.41108(9) 0.0311(4) Uani 1 1 d . . .
N11 N 1.04108(16) 0.65123(11) 0.52850(9) 0.0343(4) Uani 1 1 d . A .
N13 N 0.75144(17) 0.53040(11) 0.62647(9) 0.0356(4) Uani 1 1 d . A .
N14 N 0.6123(2) 0.43234(14) 0.56200(10) 0.0529(6) Uani 1 1 d . A .
N16 N 0.64604(18) 0.49115(11) 0.36854(9) 0.0399(4) Uani 1 1 d . A .
N17 N 0.58388(16) 0.46676(10) 0.24535(8) 0.0318(4) Uani 1 1 d . A .
N18 N 0.46731(15) 0.35423(10) 0.20021(8) 0.0287(4) Uani 1 1 d . A .
C1 C 0.46350(18) 0.37460(11) 0.13086(9) 0.0272(4) Uani 1 1 d . . .
C2 C 0.3486(2) 0.37738(12) 0.01926(10) 0.0332(4) Uani 1 1 d . . .
H2A H 0.2694 0.3709 -0.0137 0.040 Uiso 1 1 calc R . .
C3 C 0.55597(19) 0.40609(11) 0.03963(10) 0.0294(4) Uani 1 1 d . . .
C4 C 0.56987(19) 0.39600(11) 0.11101(10) 0.0287(4) Uani 1 1 d . . .
H4A H 0.6485 0.4035 0.1442 0.034 Uiso 1 1 calc R . .
C5 C 0.77747(19) 0.44051(11) 0.04923(10) 0.0301(4) Uani 1 1 d . . .
C6 C 0.9857(2) 0.42440(13) 0.06321(12) 0.0405(5) Uani 1 1 d . . .
H6A H 1.0519 0.3986 0.0495 0.049 Uiso 1 1 calc R . .
C7 C 0.92700(19) 0.51306(11) 0.13441(10) 0.0291(4) Uani 1 1 d . . .
C8 C 0.80092(19) 0.49550(11) 0.10251(10) 0.0293(4) Uani 1 1 d . . .
H8A H 0.7345 0.5203 0.1168 0.035 Uiso 1 1 calc R . .
C9 C 0.88208(17) 0.62492(11) 0.20228(10) 0.0268(4) Uani 1 1 d . . .
C10 C 0.88177(18) 0.64154(11) 0.26988(10) 0.0280(4) Uani 1 1 d . . .
H10A H 0.9379 0.6155 0.3079 0.034 Uiso 1 1 calc R . .
C11 C 0.79598(18) 0.69809(11) 0.28054(10) 0.0272(4) Uani 1 1 d . . .
C12 C 0.7309(2) 0.71662(13) 0.16388(10) 0.0341(4) Uani 1 1 d . . .
H12A H 0.6780 0.7445 0.1258 0.041 Uiso 1 1 calc R . .
C13 C 0.86721(18) 0.68646(11) 0.40673(10) 0.0281(4) Uani 1 1 d . . .
C14 C 1.0676(2) 0.68193(12) 0.47198(10) 0.0336(4) Uani 1 1 d . . .
H14A H 1.1538 0.6927 0.4762 0.040 Uiso 1 1 calc R . .
C15 C 0.91884(19) 0.63451(13) 0.52105(10) 0.0328(4) Uani 1 1 d . . .
C16 C 0.82780(19) 0.65258(13) 0.46019(10) 0.0331(4) Uani 1 1 d . A .
H16A H 0.7414 0.6419 0.4556 0.040 Uiso 1 1 calc R . .
C17 C 0.79640(18) 0.54234(13) 0.57095(10) 0.0325(4) Uani 1 1 d . . .
C18 C 0.6639(2) 0.47487(15) 0.61811(11) 0.0420(5) Uani 1 1 d . . .
H18A H 0.6341 0.4641 0.6577 0.050 Uiso 1 1 calc R A .
C19 C 0.6582(2) 0.44555(14) 0.50658(11) 0.0425(5) Uani 1 1 d . . .
C20 C 0.7559(2) 0.49793(13) 0.51027(10) 0.0344(4) Uani 1 1 d . A .
H20A H 0.7939 0.5034 0.4729 0.041 Uiso 1 1 calc R . .
C21 C 0.5999(2) 0.42005(14) 0.37971(11) 0.0388(5) Uani 1 1 d . . .
C22 C 0.54518(19) 0.36962(12) 0.32496(10) 0.0317(4) Uani 1 1 d . A .
H22A H 0.5161 0.3184 0.3332 0.038 Uiso 1 1 calc R . .
C23 C 0.53430(18) 0.39687(11) 0.25729(10) 0.0274(4) Uani 1 1 d . . .
C24 C 0.6370(2) 0.50825(13) 0.30217(11) 0.0359(5) Uani 1 1 d . . .
H24A H 0.6739 0.5572 0.2943 0.043 Uiso 1 1 calc R A .
C25 C 0.6323(2) 0.41302(13) -0.06572(10) 0.0368(5) Uani 1 1 d . . .
H25A H 0.7018 0.4391 -0.0802 0.044 Uiso 1 1 calc R . .
H25B H 0.5535 0.4410 -0.0888 0.044 Uiso 1 1 calc R . .
C26 C 0.6227(3) 0.32741(14) -0.08968(12) 0.0468(6) Uani 1 1 d . . .
H26A H 0.6003 0.3256 -0.1407 0.070 Uiso 1 1 calc R . .
H26B H 0.5578 0.3003 -0.0729 0.070 Uiso 1 1 calc R . .
H26C H 0.7037 0.3009 -0.0710 0.070 Uiso 1 1 calc R . .
C27 C 1.09885(19) 0.57214(15) 0.22555(12) 0.0404(5) Uani 1 1 d . . .
H27A H 1.1346 0.5179 0.2325 0.048 Uiso 1 1 calc R . .
H27B H 1.1072 0.5959 0.2720 0.048 Uiso 1 1 calc R . .
C28 C 1.1726(3) 0.62109(19) 0.18678(16) 0.0620(8) Uani 1 1 d . . .
H28A H 1.2604 0.6245 0.2142 0.093 Uiso 1 1 calc R . .
H28B H 1.1367 0.6746 0.1790 0.093 Uiso 1 1 calc R . .
H28C H 1.1687 0.5961 0.1418 0.093 Uiso 1 1 calc R . .
C29 C 0.6667(2) 0.75517(13) 0.35304(11) 0.0364(5) Uani 1 1 d . . .
H29A H 0.6535 0.8022 0.3221 0.044 Uiso 1 1 calc R . .
H29B H 0.6826 0.7745 0.4015 0.044 Uiso 1 1 calc R . .
C30 C 0.5474(2) 0.70589(16) 0.33583(13) 0.0481(6) Uani 1 1 d . . .
H30A H 0.4783 0.7373 0.3445 0.072 Uiso 1 1 calc R . .
H30B H 0.5601 0.6583 0.3651 0.072 Uiso 1 1 calc R . .
H30C H 0.5266 0.6902 0.2867 0.072 Uiso 1 1 calc R . .
N12 N 0.8865(2) 0.60351(17) 0.57880(11) 0.0292(5) Uani 0.866(6) 1 d PDU A 1
C31 C 0.9623(2) 0.62617(14) 0.64912(13) 0.0316(6) Uani 0.866(6) 1 d PDU A 1
H31A H 0.9064 0.6298 0.6805 0.038 Uiso 0.866(6) 1 calc PR A 1
H31B H 0.9989 0.6794 0.6467 0.038 Uiso 0.866(6) 1 calc PR A 1
C32 C 1.0663(3) 0.56894(18) 0.67940(16) 0.0469(8) Uani 0.866(6) 1 d PDU A 1
H32A H 1.1209 0.5912 0.7223 0.070 Uiso 0.433(3) 1 calc PR A 1
H32B H 1.1156 0.5595 0.6458 0.070 Uiso 0.433(3) 1 calc PR A 1
H32C H 1.0306 0.5187 0.6899 0.070 Uiso 0.433(3) 1 calc PR A 1
H32D H 1.0572 0.5217 0.6497 0.070 Uiso 0.433(3) 1 calc PR A 1
H32E H 1.0624 0.5534 0.7262 0.070 Uiso 0.433(3) 1 calc PR A 1
H32F H 1.1475 0.5943 0.6821 0.070 Uiso 0.433(3) 1 calc PR A 1
N12' N 0.9134(15) 0.5694(11) 0.5728(8) 0.030(3) Uani 0.134(6) 1 d PDU A 2
C31' C 1.0101(15) 0.5600(10) 0.6389(8) 0.041(4) Uani 0.134(6) 1 d PDU A 2
H31C H 1.0935 0.5575 0.6291 0.049 Uiso 0.134(6) 1 calc PR A 2
H31D H 0.9964 0.5088 0.6601 0.049 Uiso 0.134(6) 1 calc PR A 2
C32' C 1.012(2) 0.6242(13) 0.6898(12) 0.062(6) Uani 0.134(6) 1 d PDU A 2
H32G H 1.0521 0.6049 0.7369 0.093 Uiso 0.067(3) 1 calc PR A 2
H32H H 0.9258 0.6408 0.6872 0.093 Uiso 0.067(3) 1 calc PR A 2
H32I H 1.0596 0.6695 0.6792 0.093 Uiso 0.067(3) 1 calc PR A 2
H32J H 0.9729 0.6720 0.6653 0.093 Uiso 0.067(3) 1 calc PR A 2
H32K H 1.0992 0.6360 0.7150 0.093 Uiso 0.067(3) 1 calc PR A 2
H32L H 0.9654 0.6073 0.7229 0.093 Uiso 0.067(3) 1 calc PR A 2
N15 N 0.6259(5) 0.3894(3) 0.4488(3) 0.0281(10) Uani 0.506(7) 1 d PDU A 1
C33 C 0.5791(4) 0.3101(3) 0.4635(2) 0.0309(12) Uani 0.506(7) 1 d PDU A 1
H33A H 0.6247 0.2940 0.5113 0.037 Uiso 0.506(7) 1 calc PR A 1
H33B H 0.5992 0.2709 0.4309 0.037 Uiso 0.506(7) 1 calc PR A 1
C34 C 0.4391(4) 0.3068(3) 0.4570(2) 0.0398(13) Uani 0.506(7) 1 d PDU A 1
H34A H 0.4169 0.2540 0.4707 0.060 Uiso 0.506(7) 1 calc PR A 1
H34B H 0.3926 0.3172 0.4086 0.060 Uiso 0.506(7) 1 calc PR A 1
H34C H 0.4172 0.3470 0.4873 0.060 Uiso 0.506(7) 1 calc PR A 1
N15' N 0.5797(5) 0.4093(3) 0.4469(3) 0.0320(11) Uani 0.494(7) 1 d PDU A 2
C33' C 0.4885(4) 0.3474(3) 0.4556(2) 0.0331(12) Uani 0.494(7) 1 d PDU A 2
H33C H 0.4233 0.3410 0.4111 0.040 Uiso 0.494(7) 1 calc PR A 2
H33D H 0.4463 0.3657 0.4910 0.040 Uiso 0.494(7) 1 calc PR A 2
C34' C 0.5488(5) 0.2674(3) 0.4777(3) 0.0451(14) Uani 0.494(7) 1 d PDU A 2
H34D H 0.4836 0.2287 0.4799 0.068 Uiso 0.494(7) 1 calc PR A 2
H34E H 0.6085 0.2722 0.5237 0.068 Uiso 0.494(7) 1 calc PR A 2
H34F H 0.5933 0.2496 0.4438 0.068 Uiso 0.494(7) 1 calc PR A 2
C35 C 0.37627(19) 0.29413(12) 0.20986(10) 0.0316(4) Uani 1 1 d . . .
H35A H 0.4188 0.2574 0.2475 0.038 Uiso 1 1 calc R A .
H35B H 0.3476 0.2628 0.1665 0.038 Uiso 1 1 calc R . .
C36 C 0.2628(2) 0.32993(15) 0.22792(12) 0.0418(5) Uani 1 1 d . A .
H36A H 0.2085 0.2873 0.2368 0.063 Uiso 1 1 calc R . .
H36B H 0.2158 0.3626 0.1890 0.063 Uiso 1 1 calc R . .
H36C H 0.2907 0.3630 0.2696 0.063 Uiso 1 1 calc R . .

loop_
_atom_site_aniso_label
_atom_site_aniso_U_11
_atom_site_aniso_U_22
_atom_site_aniso_U_33
_atom_site_aniso_U_23
_atom_site_aniso_U_13
_atom_site_aniso_U_12
N1 0.0341(9) 0.0307(9) 0.0291(9) -0.0019(7) 0.0073(7) 0.0001(7)
N2 0.0400(9) 0.0335(9) 0.0256(8) -0.0007(7) 0.0072(7) -0.0014(7)
N3 0.0412(9) 0.0328(9) 0.0241(8) -0.0039(7) 0.0129(7) -0.0037(7)
N4 0.0453(11) 0.0332(9) 0.0417(10) -0.0052(8) 0.0223(9) 0.0004(8)
N5 0.0369(9) 0.0369(10) 0.0415(10) -0.0042(8) 0.0170(8) 0.0036(8)
N6 0.0281(8) 0.0356(9) 0.0268(8) -0.0015(7) 0.0075(7) 0.0025(7)
N7 0.0370(9) 0.0329(9) 0.0271(8) 0.0028(7) 0.0069(7) 0.0055(7)
N8 0.0365(9) 0.0351(9) 0.0237(8) 0.0022(7) 0.0073(7) 0.0023(7)
N9 0.0319(8) 0.0305(8) 0.0244(8) 0.0006(6) 0.0079(7) 0.0029(7)
N10 0.0335(9) 0.0318(9) 0.0284(8) 0.0012(7) 0.0087(7) -0.0038(7)
N11 0.0351(9) 0.0385(9) 0.0274(9) 0.0009(7) 0.0050(7) -0.0082(8)
N13 0.0354(9) 0.0463(10) 0.0249(8) 0.0024(7) 0.0075(7) -0.0047(8)
N14 0.0600(13) 0.0728(15) 0.0260(9) 0.0016(9) 0.0114(9) -0.0317(11)
N16 0.0504(11) 0.0435(10) 0.0266(9) -0.0020(7) 0.0117(8) -0.0166(9)
N17 0.0376(9) 0.0327(9) 0.0256(8) -0.0002(7) 0.0094(7) -0.0066(7)
N18 0.0333(8) 0.0303(8) 0.0237(8) -0.0017(6) 0.0094(7) -0.0042(7)
C1 0.0354(10) 0.0235(9) 0.0235(9) -0.0013(7) 0.0089(8) 0.0014(8)
C2 0.0371(11) 0.0324(10) 0.0274(10) -0.0006(8) 0.0038(8) -0.0012(9)
C3 0.0380(11) 0.0241(9) 0.0280(10) -0.0015(7) 0.0118(8) 0.0005(8)
C4 0.0331(10) 0.0273(9) 0.0257(9) -0.0026(7) 0.0077(8) 0.0000(8)
C5 0.0392(11) 0.0259(9) 0.0291(10) 0.0021(7) 0.0159(8) -0.0003(8)
C6 0.0428(12) 0.0375(11) 0.0476(13) -0.0048(10) 0.0233(10) 0.0058(10)
C7 0.0351(10) 0.0289(9) 0.0264(9) 0.0031(7) 0.0135(8) 0.0029(8)
C8 0.0336(10) 0.0293(9) 0.0281(10) 0.0002(8) 0.0135(8) 0.0011(8)
C9 0.0280(9) 0.0273(9) 0.0252(9) -0.0001(7) 0.0070(7) -0.0027(7)
C10 0.0310(10) 0.0270(9) 0.0246(9) 0.0030(7) 0.0048(7) 0.0011(8)
C11 0.0307(9) 0.0245(9) 0.0267(9) 0.0004(7) 0.0083(8) -0.0026(7)
C12 0.0380(11) 0.0367(11) 0.0257(10) 0.0035(8) 0.0052(8) 0.0052(9)
C13 0.0343(10) 0.0255(9) 0.0246(9) -0.0047(7) 0.0078(8) -0.0018(8)
C14 0.0340(10) 0.0346(11) 0.0313(10) 0.0013(8) 0.0069(8) -0.0051(8)
C15 0.0345(10) 0.0381(11) 0.0250(10) -0.0011(8) 0.0061(8) -0.0088(9)
C16 0.0312(10) 0.0415(11) 0.0258(10) 0.0012(8) 0.0062(8) -0.0057(9)
C17 0.0278(9) 0.0438(11) 0.0243(9) 0.0069(8) 0.0038(8) -0.0016(9)
C18 0.0394(12) 0.0622(15) 0.0254(10) 0.0021(10) 0.0105(9) -0.0136(11)
C19 0.0574(14) 0.0456(13) 0.0243(10) -0.0007(9) 0.0106(10) -0.0180(11)
C20 0.0363(11) 0.0435(12) 0.0251(10) 0.0029(8) 0.0114(8) -0.0030(9)
C21 0.0480(13) 0.0450(12) 0.0245(10) -0.0013(9) 0.0117(9) -0.0162(10)
C22 0.0356(10) 0.0335(10) 0.0267(10) 0.0016(8) 0.0096(8) -0.0065(8)
C23 0.0281(9) 0.0283(9) 0.0274(9) -0.0011(7) 0.0103(8) 0.0003(8)
C24 0.0421(12) 0.0351(11) 0.0315(11) -0.0013(8) 0.0114(9) -0.0108(9)
C25 0.0514(13) 0.0379(11) 0.0247(10) -0.0025(8) 0.0164(9) -0.0031(10)
C26 0.0632(15) 0.0437(13) 0.0389(13) -0.0129(10) 0.0227(12) -0.0100(12)
C27 0.0290(10) 0.0518(13) 0.0390(12) -0.0060(10) 0.0067(9) 0.0062(10)
C28 0.0537(15) 0.0712(19) 0.0725(19) -0.0300(15) 0.0368(14) -0.0212(14)
C29 0.0452(12) 0.0360(11) 0.0302(10) 0.0019(8) 0.0138(9) 0.0133(9)
C30 0.0332(11) 0.0660(16) 0.0456(14) 0.0074(12) 0.0113(10) 0.0101(11)
N12 0.0328(12) 0.0329(14) 0.0204(10) -0.0008(9) 0.0046(8) -0.0049(10)
C31 0.0344(13) 0.0349(13) 0.0227(12) -0.0005(9) 0.0028(10) -0.0068(10)
C32 0.0491(17) 0.0455(16) 0.0383(16) 0.0063(12) -0.0022(13) 0.0026(13)
N12' 0.033(6) 0.032(7) 0.023(6) 0.003(5) 0.002(5) 0.000(5)
C31' 0.033(7) 0.048(7) 0.039(8) 0.007(6) 0.006(6) 0.002(6)
C32' 0.060(9) 0.062(9) 0.060(10) 0.009(8) 0.010(8) 0.001(7)
N15 0.030(3) 0.031(2) 0.0232(18) -0.0026(17) 0.0064(19) -0.0060(18)
C33 0.033(2) 0.033(2) 0.0249(19) 0.0013(16) 0.0046(16) -0.0022(19)
C34 0.037(2) 0.044(3) 0.039(2) 0.0022(19) 0.0115(18) -0.011(2)
N15' 0.040(3) 0.034(3) 0.027(2) 0.0017(18) 0.016(2) -0.003(2)
C33' 0.034(2) 0.037(3) 0.031(2) 0.0046(17) 0.0121(17) -0.003(2)
C34' 0.046(3) 0.036(3) 0.054(3) 0.011(2) 0.015(2) -0.005(2)
C35 0.0370(11) 0.0305(10) 0.0287(10) -0.0020(8) 0.0112(8) -0.0082(8)
C36 0.0329(11) 0.0521(14) 0.0411(12) -0.0058(10) 0.0111(9) -0.0061(10)

loop_
_atom_type_symbol
_atom_type_description
_atom_type_scat_dispersion_real
_atom_type_scat_dispersion_imag
_atom_type_scat_source
C C 0.0033 0.0016 'International Tables Vol C Tables 4.2.6.8 and 6.1.1.4'
H H 0.0000 0.0000 'International Tables Vol C Tables 4.2.6.8 and 6.1.1.4'
N N 0.0061 0.0033 'International Tables Vol C Tables 4.2.6.8 and 6.1.1.4'

loop_
_geom_angle_atom_site_label_1
_geom_angle_atom_site_label_2
_geom_angle_atom_site_label_3
_geom_angle
C2 N1 C1 114.63(17)
C2 N2 C3 116.05(17)
C3 N3 C5 124.42(16)
C3 N3 C25 118.32(17)
C5 N3 C25 117.25(16)
C6 N4 C5 114.81(18)
C6 N5 C7 115.62(19)
C7 N6 C9 122.11(16)
C7 N6 C27 118.97(16)
C9 N6 C27 118.37(16)
C12 N7 C11 115.48(17)
C12 N8 C9 114.83(17)
C11 N9 C13 121.68(16)
C11 N9 C29 120.15(16)
C13 N9 C29 118.17(16)
C14 N10 C13 115.11(17)
C14 N11 C15 115.01(17)
C18 N13 C17 114.76(18)
C18 N14 C19 115.6(2)
C24 N16 C21 115.19(18)
C24 N17 C23 114.74(17)
C23 N18 C1 123.32(16)
C23 N18 C35 118.96(15)
C1 N18 C35 116.67(15)
N1 C1 C4 123.05(17)
N1 C1 N18 114.44(17)
C4 C1 N18 122.34(17)
N1 C2 N2 128.39(19)
N1 C2 H2A 115.8
N2 C2 H2A 115.8
N2 C3 N3 114.85(17)
N2 C3 C4 121.17(18)
N3 C3 C4 123.83(18)
C1 C4 C3 116.68(18)
C1 C4 H4A 121.7
C3 C4 H4A 121.7
N4 C5 C8 122.61(19)
N4 C5 N3 114.76(17)
C8 C5 N3 122.55(18)
N4 C6 N5 128.6(2)
N4 C6 H6A 115.7
N5 C6 H6A 115.7
N5 C7 N6 115.26(18)
N5 C7 C8 121.37(18)
N6 C7 C8 123.33(17)
C5 C8 C7 116.92(18)
C5 C8 H8A 121.5
C7 C8 H8A 121.5
N8 C9 C10 122.29(18)
N8 C9 N6 117.41(17)
C10 C9 N6 120.28(17)
C9 C10 C11 117.64(17)
C9 C10 H10A 121.2
C11 C10 H10A 121.2
N7 C11 N9 117.03(17)
N7 C11 C10 121.08(17)
N9 C11 C10 121.66(17)
N8 C12 N7 128.61(19)
N8 C12 H12A 115.7
N7 C12 H12A 115.7
N10 C13 C16 122.16(18)
N10 C13 N9 117.26(17)
C16 C13 N9 120.54(18)
N10 C14 N11 128.44(19)
N10 C14 H14A 115.8
N11 C14 H14A 115.8
N11 C15 C16 121.50(18)
N11 C15 N12 117.05(19)
C16 C15 N12 121.3(2)
N11 C15 N12' 107.1(6)
C16 C15 N12' 127.1(6)
N12 C15 N12' 26.2(7)
C13 C16 C15 117.59(19)
C13 C16 H16A 121.2
C15 C16 H16A 121.2
N13 C17 N12' 125.7(7)
N13 C17 C20 122.14(19)
N12' C17 C20 106.8(8)
N13 C17 N12 114.91(19)
N12' C17 N12 27.9(8)
C20 C17 N12 122.95(19)
N13 C18 N14 128.7(2)
N13 C18 H18A 115.6
N14 C18 H18A 115.6
N14 C19 C20 121.2(2)
N14 C19 N15' 109.8(3)
C20 C19 N15' 128.2(3)
N14 C19 N15 118.2(3)
C20 C19 N15 118.8(3)
N15' C19 N15 24.13(19)
C19 C20 C17 117.20(19)
C19 C20 H20A 121.4
C17 C20 H20A 121.4
N16 C21 C22 121.38(19)
N16 C21 N15' 115.4(3)
C22 C21 N15' 121.1(3)
N16 C21 N15 119.7(3)
C22 C21 N15 118.1(3)
N15' C21 N15 24.38(19)
C21 C22 C23 117.72(18)
C21 C22 H22A 121.1
C23 C22 H22A 121.1
N17 C23 N18 117.59(17)
N17 C23 C22 121.47(18)
N18 C23 C22 120.88(17)
N17 C24 N16 129.28(19)
N17 C24 H24A 115.4
N16 C24 H24A 115.4
N3 C25 C26 112.54(18)
N3 C25 H25A 109.1
C26 C25 H25A 109.1
N3 C25 H25B 109.1
C26 C25 H25B 109.1
H25A C25 H25B 107.8
C25 C26 H26A 109.5
C25 C26 H26B 109.5
H26A C26 H26B 109.5
C25 C26 H26C 109.5
H26A C26 H26C 109.5
H26B C26 H26C 109.5
N6 C27 C28 112.2(2)
N6 C27 H27A 109.2
C28 C27 H27A 109.2
N6 C27 H27B 109.2
C28 C27 H27B 109.2
H27A C27 H27B 107.9
C27 C28 H28A 109.5
C27 C28 H28B 109.5
H28A C28 H28B 109.5
C27 C28 H28C 109.5
H28A C28 H28C 109.5
H28B C28 H28C 109.5
N9 C29 C30 114.27(18)
N9 C29 H29A 108.7
C30 C29 H29A 108.7
N9 C29 H29B 108.7
C30 C29 H29B 108.7
H29A C29 H29B 107.6
C29 C30 H30A 109.5
C29 C30 H30B 109.5
H30A C30 H30B 109.5
C29 C30 H30C 109.5
H30A C30 H30C 109.5
H30B C30 H30C 109.5
C15 N12 C17 120.58(19)
C15 N12 C31 118.8(2)
C17 N12 C31 119.9(2)
N12 C31 C32 113.4(2)
N12 C31 H31A 108.9
C32 C31 H31A 108.9
N12 C31 H31B 108.9
C32 C31 H31B 108.9
H31A C31 H31B 107.7
C17 N12' C31' 116.6(13)
C17 N12' C15 115.6(10)
C31' N12' C15 122.6(13)
N12' C31' C32' 114.3(18)
N12' C31' H31C 108.7
C32' C31' H31C 108.7
N12' C31' H31D 108.7
C32' C31' H31D 108.7
H31C C31' H31D 107.6
C31' C32' H32G 109.5
C31' C32' H32H 109.5
H32G C32' H32H 109.5
C31' C32' H32I 109.5
H32G C32' H32I 109.5
H32H C32' H32I 109.5
C31' C32' H32J 109.5
H32G C32' H32J 141.1
H32H C32' H32J 56.3
H32I C32' H32J 56.3
C31' C32' H32K 109.5
H32G C32' H32K 56.3
H32H C32' H32K 141.1
H32I C32' H32K 56.3
H32J C32' H32K 109.5
C31' C32' H32L 109.5
H32G C32' H32L 56.3
H32H C32' H32L 56.3
H32I C32' H32L 141.1
H32J C32' H32L 109.5
H32K C32' H32L 109.5
C21 N15 C19 118.1(4)
C21 N15 C33 121.5(4)
C19 N15 C33 116.9(4)
N15 C33 C34 114.5(5)
N15 C33 H33A 108.6
C34 C33 H33A 108.6
N15 C33 H33B 108.6
C34 C33 H33B 108.6
H33A C33 H33B 107.6
C19 N15' C21 121.5(4)
C19 N15' C33' 119.2(4)
C21 N15' C33' 118.4(4)
N15' C33' C34' 113.4(5)
N15' C33' H33C 108.9
C34' C33' H33C 108.9
N15' C33' H33D 108.9
C34' C33' H33D 108.9
H33C C33' H33D 107.7
C33' C34' H34D 109.5
C33' C34' H34E 109.5
H34D C34' H34E 109.5
C33' C34' H34F 109.5
H34D C34' H34F 109.5
H34E C34' H34F 109.5
N18 C35 C36 113.06(17)
N18 C35 H35A 109.0
C36 C35 H35A 109.0
N18 C35 H35B 109.0
C36 C35 H35B 109.0
H35A C35 H35B 107.8
C35 C36 H36A 109.5
C35 C36 H36B 109.5
H36A C36 H36B 109.5
C35 C36 H36C 109.5
H36A C36 H36C 109.5
H36B C36 H36C 109.5

loop_
_geom_bond_atom_site_label_1
_geom_bond_atom_site_label_2
_geom_bond_distance
N1 C2 1.327(3)
N1 C1 1.347(2)
N2 C2 1.327(3)
N2 C3 1.346(3)
N3 C3 1.385(3)
N3 C5 1.406(3)
N3 C25 1.482(2)
N4 C6 1.324(3)
N4 C5 1.354(3)
N5 C6 1.332(3)
N5 C7 1.349(3)
N6 C7 1.383(2)
N6 C9 1.411(2)
N6 C27 1.474(3)
N7 C12 1.334(3)
N7 C11 1.345(2)
N8 C12 1.327(3)
N8 C9 1.347(2)
N9 C11 1.380(2)
N9 C13 1.409(2)
N9 C29 1.476(2)
N10 C14 1.322(3)
N10 C13 1.345(3)
N11 C14 1.340(3)
N11 C15 1.347(3)
N13 C18 1.323(3)
N13 C17 1.341(3)
N14 C18 1.323(3)
N14 C19 1.349(3)
N16 C24 1.331(3)
N16 C21 1.343(3)
N17 C24 1.328(3)
N17 C23 1.345(2)
N18 C23 1.382(2)
N18 C1 1.413(2)
N18 C35 1.474(2)
C1 C4 1.382(3)
C2 H2A 0.9500
C3 C4 1.400(3)
C4 H4A 0.9500
C5 C8 1.381(3)
C6 H6A 0.9500
C7 C8 1.400(3)
C8 H8A 0.9500
C9 C10 1.376(3)
C10 C11 1.398(3)
C10 H10A 0.9500
C12 H12A 0.9500
C13 C16 1.376(3)
C14 H14A 0.9500
C15 C16 1.389(3)
C15 N12 1.393(3)
C15 N12' 1.517(15)
C16 H16A 0.9500
C17 N12' 1.361(16)
C17 C20 1.391(3)
C17 N12 1.412(3)
C18 H18A 0.9500
C19 C20 1.380(3)
C19 N15' 1.411(6)
C19 N15 1.460(5)
C20 H20A 0.9500
C21 C22 1.389(3)
C21 N15' 1.426(6)
C21 N15 1.426(6)
C22 C23 1.399(3)
C22 H22A 0.9500
C24 H24A 0.9500
C25 C26 1.514(3)
C25 H25A 0.9900
C25 H25B 0.9900
C26 H26A 0.9800
C26 H26B 0.9800
C26 H26C 0.9800
C27 C28 1.507(4)
C27 H27A 0.9900
C27 H27B 0.9900
C28 H28A 0.9800
C28 H28B 0.9800
C28 H28C 0.9800
C29 C30 1.517(3)
C29 H29A 0.9900
C29 H29B 0.9900
C30 H30A 0.9800
C30 H30B 0.9800
C30 H30C 0.9800
N12 C31 1.479(3)
C31 C32 1.498(4)
C31 H31A 0.9900
C31 H31B 0.9900
C32 H32A 0.9800
C32 H32B 0.9800
C32 H32C 0.9800
C32 H32D 0.9800
C32 H32E 0.9800
C32 H32F 0.9800
N12' C31' 1.468(15)
C31' C32' 1.480(17)
C31' H31C 0.9900
C31' H31D 0.9900
C32' H32G 0.9800
C32' H32H 0.9800
C32' H32I 0.9800
C32' H32J 0.9800
C32' H32K 0.9800
C32' H32L 0.9800
N15 C33 1.489(7)
C33 C34 1.516(6)
C33 H33A 0.9900
C33 H33B 0.9900
C34 H34A 0.9800
C34 H34B 0.9800
C34 H34C 0.9800
N15' C33' 1.491(7)
C33' C34' 1.515(7)
C33' H33C 0.9900
C33' H33D 0.9900
C34' H34D 0.9800
C34' H34E 0.9800
C34' H34F 0.9800
C35 C36 1.516(3)
C35 H35A 0.9900
C35 H35B 0.9900
C36 H36A 0.9800
C36 H36B 0.9800
C36 H36C 0.9800

loop_
_geom_torsion_atom_site_label_1
_geom_torsion_atom_site_label_2
_geom_torsion_atom_site_label_3
_geom_torsion_atom_site_label_4
_geom_torsion
C2 N1 C1 C4 1.5(3)
C2 N1 C1 N18 -173.81(17)
C23 N18 C1 N1 -140.21(18)
C35 N18 C1 N1 27.9(2)
C23 N18 C1 C4 44.5(3)
C35 N18 C1 C4 -147.40(18)
C1 N1 C2 N2 -0.5(3)
C3 N2 C2 N1 0.0(3)
C2 N2 C3 N3 175.32(17)
C2 N2 C3 C4 -0.4(3)
C5 N3 C3 N2 172.68(18)
C25 N3 C3 N2 -8.4(3)
C5 N3 C3 C4 -11.7(3)
C25 N3 C3 C4 167.16(18)
N1 C1 C4 C3 -1.9(3)
N18 C1 C4 C3 173.01(17)
N2 C3 C4 C1 1.3(3)
N3 C3 C4 C1 -174.01(18)
C6 N4 C5 C8 2.5(3)
C6 N4 C5 N3 179.17(18)
C3 N3 C5 N4 139.03(19)
C25 N3 C5 N4 -39.9(2)
C3 N3 C5 C8 -44.2(3)
C25 N3 C5 C8 136.9(2)
C5 N4 C6 N5 -1.7(3)
C7 N5 C6 N4 -1.1(4)
C6 N5 C7 N6 -178.77(18)
C6 N5 C7 C8 3.3(3)
C9 N6 C7 N5 163.86(17)
C27 N6 C7 N5 -7.5(3)
C9 N6 C7 C8 -18.3(3)
C27 N6 C7 C8 170.37(19)
N4 C5 C8 C7 -0.4(3)
N3 C5 C8 C7 -176.89(17)
N5 C7 C8 C5 -2.6(3)
N6 C7 C8 C5 179.64(18)
C12 N8 C9 C10 -1.8(3)
C12 N8 C9 N6 179.60(17)
C7 N6 C9 N8 -43.2(3)
C27 N6 C9 N8 128.22(19)
C7 N6 C9 C10 138.18(19)
C27 N6 C9 C10 -50.4(3)
N8 C9 C10 C11 2.8(3)
N6 C9 C10 C11 -178.62(17)
C12 N7 C11 N9 -174.97(18)
C12 N7 C11 C10 -0.4(3)
C13 N9 C11 N7 -169.01(17)
C29 N9 C11 N7 11.0(3)
C13 N9 C11 C10 16.5(3)
C29 N9 C11 C10 -163.51(18)
C9 C10 C11 N7 -1.6(3)
C9 C10 C11 N9 172.68(17)
C9 N8 C12 N7 -0.5(3)
C11 N7 C12 N8 1.6(3)
C14 N10 C13 C16 -4.6(3)
C14 N10 C13 N9 173.02(17)
C11 N9 C13 N10 45.1(2)
C29 N9 C13 N10 -134.95(19)
C11 N9 C13 C16 -137.3(2)
C29 N9 C13 C16 42.7(3)
C13 N10 C14 N11 2.5(3)
C15 N11 C14 N10 1.5(3)
C14 N11 C15 C16 -3.6(3)
C14 N11 C15 N12 -179.1(2)
C14 N11 C15 N12' 154.6(8)
N10 C13 C16 C15 2.7(3)
N9 C13 C16 C15 -174.83(18)
N11 C15 C16 C13 1.7(3)
N12 C15 C16 C13 177.0(2)
N12' C15 C16 C13 -151.9(10)
C18 N13 C17 N12' -152.1(10)
C18 N13 C17 C20 -1.7(3)
C18 N13 C17 N12 177.8(2)
C17 N13 C18 N14 -2.8(4)
C19 N14 C18 N13 2.4(4)
C18 N14 C19 C20 2.5(4)
C18 N14 C19 N15' -168.3(3)
C18 N14 C19 N15 166.9(3)
N14 C19 C20 C17 -6.3(4)
N15' C19 C20 C17 162.5(4)
N15 C19 C20 C17 -170.7(3)
N13 C17 C20 C19 6.0(3)
N12' C17 C20 C19 161.2(7)
N12 C17 C20 C19 -173.5(2)
C24 N16 C21 C22 -1.1(3)
C24 N16 C21 N15' -164.7(3)
C24 N16 C21 N15 168.1(3)
N16 C21 C22 C23 -2.9(3)
N15' C21 C22 C23 159.8(3)
N15 C21 C22 C23 -172.3(3)
C24 N17 C23 N18 174.08(18)
C24 N17 C23 C22 -3.2(3)
C1 N18 C23 N17 9.2(3)
C35 N18 C23 N17 -158.71(17)
C1 N18 C23 C22 -173.50(18)
C35 N18 C23 C22 18.6(3)
C21 C22 C23 N17 5.2(3)
C21 C22 C23 N18 -172.00(19)
C23 N17 C24 N16 -1.3(3)
C21 N16 C24 N17 3.5(4)
C3 N3 C25 C26 -74.7(2)
C5 N3 C25 C26 104.3(2)
C7 N6 C27 C28 81.0(2)
C9 N6 C27 C28 -90.7(2)
C11 N9 C29 C30 76.1(2)
C13 N9 C29 C30 -103.8(2)
N11 C15 N12 C17 -140.2(2)
C16 C15 N12 C17 44.3(4)
N12' C15 N12 C17 -67.0(13)
N11 C15 N12 C31 30.0(4)
C16 C15 N12 C31 -145.6(2)
N12' C15 N12 C31 103.2(14)
N13 C17 N12 C15 -164.9(2)
N12' C17 N12 C15 75.3(13)
C20 C17 N12 C15 14.6(4)
N13 C17 N12 C31 25.0(3)
N12' C17 N12 C31 -94.7(14)
C20 C17 N12 C31 -155.5(2)
C15 N12 C31 C32 -93.3(3)
C17 N12 C31 C32 76.9(3)
N13 C17 N12' C31' 21(2)
C20 C17 N12' C31' -132.9(14)
N12 C17 N12' C31' 97(2)
N13 C17 N12' C15 -133.7(8)
C20 C17 N12' C15 72.1(14)
N12 C17 N12' C15 -58.0(12)
N11 C15 N12' C17 -177.5(10)
C16 C15 N12' C17 -20.9(18)
N12 C15 N12' C17 65.6(14)
N11 C15 N12' C31' 29.1(18)
C16 C15 N12' C31' -174.3(12)
N12 C15 N12' C31' -88(2)
C17 N12' C31' C32' -84(2)
C15 N12' C31' C32' 69(2)
N16 C21 N15 C19 23.1(6)
C22 C21 N15 C19 -167.3(3)
N15' C21 N15 C19 -63.5(8)
N16 C21 N15 C33 -178.6(4)
C22 C21 N15 C33 -9.1(6)
N15' C21 N15 C33 94.8(10)
N14 C19 N15 C21 140.9(4)
C20 C19 N15 C21 -54.2(5)
N15' C19 N15 C21 65.8(8)
N14 C19 N15 C33 -18.3(6)
C20 C19 N15 C33 146.5(4)
N15' C19 N15 C33 -93.4(10)
C21 N15 C33 C34 -73.1(6)
C19 N15 C33 C34 85.4(5)
N14 C19 N15' C21 174.2(4)
C20 C19 N15' C21 4.3(7)
N15 C19 N15' C21 -70.7(8)
N14 C19 N15' C33' -16.8(6)
C20 C19 N15' C33' 173.3(4)
N15 C19 N15' C33' 98.3(11)
N16 C21 N15' C19 -33.0(6)
C22 C21 N15' C19 163.3(4)
N15 C21 N15' C19 73.2(9)
N16 C21 N15' C33' 157.9(4)
C22 C21 N15' C33' -5.8(6)
N15 C21 N15' C33' -95.9(10)
C19 N15' C33' C34' -77.2(6)
C21 N15' C33' C34' 92.2(6)
C23 N18 C35 C36 68.4(2)
C1 N18 C35 C36 -100.2(2)
